data_7154348
loop_
_publ_author_name
'Chen, Yunyun'
'Feng, Gaofeng'

_publ_section_title
;
 Visible light mediated sp(3) C-H bond functionalization of
 N-aryl-1,2,3,4-tetrahydroisoquinolines via Ugi-type three-component
 reaction.
;
_journal_issue 14
_journal_name_full 'Organic &amp; biomolecular chemistry'
_journal_page_first 4260
_journal_page_last 4265
_journal_paper_doi 10.1039/c5ob00201j
_journal_volume 13
_journal_year 2015
_chemical_formula_sum 'C30 H31 N3 O5'
_chemical_formula_weight 513.58
_chemical_melting_point 346.0(10)
_chemical_name_systematic
; 
 ? 
;
_space_group_IT_number 14
_symmetry_cell_setting monoclinic
_symmetry_space_group_name_Hall '-P 2ybc'
_symmetry_space_group_name_H-M 'P 1 21/c 1'
_atom_sites_solution_hydrogens geom
_atom_sites_solution_primary direct
_atom_sites_solution_secondary difmap
_audit_creation_method SHELXL-97
_audit_update_record
;
2015-01-26 deposited with the CCDC.
2015-02-24 downloaded from the CCDC.
;
_cell_angle_alpha 90.00
_cell_angle_beta 111.93(3)
_cell_angle_gamma 90.00
_cell_formula_units_Z 4
_cell_length_a 14.183(3)
_cell_length_b 11.422(2)
_cell_length_c 17.031(3)
_cell_measurement_temperature 173
_cell_measurement_theta_max 27.41
_cell_measurement_theta_min 3.04
_cell_volume 2559.4(10)
_computing_structure_refinement 'SHELXL-97 (Sheldrick, 1997)'
_computing_structure_solution 'SHELXS-97 (Sheldrick, 1990)'
_diffrn_ambient_temperature 173
_diffrn_measured_fraction_theta_full 0.999
_diffrn_measured_fraction_theta_max 0.999
_diffrn_radiation_monochromator graphite
_diffrn_radiation_source 'fine-focus sealed tube'
_diffrn_radiation_type MoK\a
_diffrn_radiation_wavelength 0.71073
_diffrn_reflns_av_R_equivalents 0.0737
_diffrn_reflns_av_sigmaI/netI 0.0593
_diffrn_reflns_limit_h_max 17
_diffrn_reflns_limit_h_min -17
_diffrn_reflns_limit_k_max 14
_diffrn_reflns_limit_k_min -14
_diffrn_reflns_limit_l_max 20
_diffrn_reflns_limit_l_min -21
_diffrn_reflns_number 21638
_diffrn_reflns_theta_full 25.99
_diffrn_reflns_theta_max 25.99
_diffrn_reflns_theta_min 3.04
_exptl_absorpt_coefficient_mu 0.092
_exptl_absorpt_correction_T_max 1
_exptl_absorpt_correction_T_min 0.4981
_exptl_absorpt_correction_type multi-scan
_exptl_crystal_colour yellow
_exptl_crystal_density_diffrn 1.333
_exptl_crystal_density_method 'not measured'
_exptl_crystal_description block
_exptl_crystal_F_000 1088
_exptl_crystal_recrystallization_method 'Re-crystallisation from solvent: EtOAc and Hexane'
_exptl_crystal_size_max 0.3
_exptl_crystal_size_mid 0.2
_exptl_crystal_size_min 0.2
_refine_diff_density_max 0.353
_refine_diff_density_min -0.634
_refine_diff_density_rms 0.112
_refine_ls_extinction_method none
_refine_ls_goodness_of_fit_ref 1.118
_refine_ls_hydrogen_treatment mixed
_refine_ls_matrix_type full
_refine_ls_number_parameters 347
_refine_ls_number_reflns 5018
_refine_ls_number_restraints 0
_refine_ls_restrained_S_all 1.118
_refine_ls_R_factor_all 0.1549
_refine_ls_R_factor_gt 0.0972
_refine_ls_shift/su_max 0.000
_refine_ls_shift/su_mean 0.000
_refine_ls_structure_factor_coef Fsqd
_refine_ls_weighting_details 'calc w=1/[\s^2^(Fo^2^)+(0.2000P)^2^+0.0000P] where P=(Fo^2^+2Fc^2^)/3'
_refine_ls_weighting_scheme calc
_refine_ls_wR_factor_gt 0.2368
_refine_ls_wR_factor_ref 0.3344
_reflns_number_gt 2670
_reflns_number_total 5018
_reflns_threshold_expression >2sigma(I)
_cod_data_source_file c5ob00201j2.cif
_cod_data_source_block 27h
_cod_depositor_comments
;
The following automatic conversions were performed:

'_chemical_melting_point' value '345-347' was changed to '346.0(10)'
- the average value was taken and precision was estimated.

Automatic conversion script
Id: cif_fix_values 3086 2015-02-26 13:12:21Z robertas 

 Adding full bibliography for 7154347--7154348.cif.
;
_cod_original_cell_volume 2559.3(9)
_cod_original_sg_symbol_H-M P2(1)/c
_cod_database_code 7154348

loop_
_symmetry_equiv_pos_as_xyz
'x, y, z'
'-x, y+1/2, -z+1/2'
'-x, -y, -z'
'x, -y-1/2, z-1/2'

loop_
_atom_site_label
_atom_site_type_symbol
_atom_site_fract_x
_atom_site_fract_y
_atom_site_fract_z
_atom_site_U_iso_or_equiv
_atom_site_adp_type
_atom_site_occupancy
_atom_site_symmetry_multiplicity
_atom_site_calc_flag
_atom_site_refinement_flags
C18 C 0.5408(3) -0.0384(3) 0.2511(2) 0.0389(9) Uani 1 1 d .
C20 C 0.6009(3) -0.0825(3) 0.1371(3) 0.0412(10) Uani 1 1 d .
H29A H 0.6055 -0.1607 0.1534 0.049 Uiso 1 1 calc R
C9 C 0.7820(3) 0.1651(3) 0.4367(3) 0.0428(10) Uani 1 1 d .
C25 C 0.4178(3) 0.0475(3) 0.3109(3) 0.0413(10) Uani 1 1 d .
C1 C 0.7002(3) 0.1138(3) 0.3582(3) 0.0410(10) Uani 1 1 d .
H16A H 0.6994 0.1610 0.3099 0.049 Uiso 1 1 calc R
N1 N 0.7225(3) -0.0062(3) 0.3417(2) 0.0418(8) Uani 1 1 d .
C19 C 0.5640(3) 0.0017(3) 0.1777(2) 0.0407(10) Uani 1 1 d .
C11 C 0.8081(3) -0.1372(3) 0.2770(3) 0.0460(10) Uani 1 1 d .
H35A H 0.7796 -0.2003 0.2947 0.055 Uiso 1 1 calc R
C2 C 0.7402(3) -0.0783(3) 0.4185(3) 0.0464(10) Uani 1 1 d .
H18A H 0.7439 -0.1603 0.4053 0.056 Uiso 1 1 calc R
H18B H 0.6839 -0.0684 0.4372 0.056 Uiso 1 1 calc R
C22 C 0.6214(3) 0.0665(4) 0.0434(3) 0.0468(10) Uani 1 1 d .
H27A H 0.6414 0.0870 -0.0009 0.056 Uiso 1 1 calc R
C12 C 0.8663(3) -0.1575(4) 0.2279(3) 0.0482(11) Uani 1 1 d .
H34A H 0.8763 -0.2336 0.2133 0.058 Uiso 1 1 calc R
N2 N 0.5196(3) 0.0503(3) 0.3041(2) 0.0419(8) Uani 1 1 d .
C24 C 0.5548(3) 0.1176(3) 0.1496(3) 0.0448(10) Uani 1 1 d .
H25A H 0.5303 0.1744 0.1763 0.054 Uiso 1 1 calc R
C10 C 0.7919(3) -0.0240(3) 0.2999(3) 0.0422(10) Uani 1 1 d .
C4 C 0.8498(3) 0.0909(4) 0.4969(3) 0.0470(10) Uani 1 1 d .
C13 C 0.9087(3) -0.0649(4) 0.2011(3) 0.0491(11) Uani 1 1 d .
C14 C 0.8951(4) 0.0474(4) 0.2264(3) 0.0528(11) Uani 1 1 d .
H32A H 0.9250 0.1104 0.2098 0.063 Uiso 1 1 calc R
C23 C 0.5823(3) 0.1486(4) 0.0819(3) 0.0475(11) Uani 1 1 d .
H26A H 0.5741 0.2255 0.0625 0.057 Uiso 1 1 calc R
C15 C 0.8384(3) 0.0679(4) 0.2755(3) 0.0490(11) Uani 1 1 d .
H31A H 0.8313 0.1438 0.2922 0.059 Uiso 1 1 calc R
C21 C 0.6303(3) -0.0475(4) 0.0724(3) 0.0454(10) Uani 1 1 d .
C30 C 0.4122(3) -0.0444(4) 0.3739(3) 0.0509(11) Uani 1 1 d .
H36A H 0.4255 -0.1211 0.3558 0.061 Uiso 1 1 calc R
H36B H 0.4641 -0.0285 0.4290 0.061 Uiso 1 1 calc R
C6 C 0.9398(3) 0.2604(4) 0.5726(3) 0.0578(12) Uani 1 1 d .
H22A H 0.9943 0.2919 0.6172 0.069 Uiso 1 1 calc R
C26 C 0.3335(4) 0.0326(4) 0.2251(3) 0.0597(13) Uani 1 1 d .
H38A H 0.3443 -0.0393 0.1993 0.072 Uiso 1 1 calc R
H38B H 0.3354 0.0972 0.1887 0.072 Uiso 1 1 calc R
C7 C 0.8700(4) 0.3345(4) 0.5149(3) 0.0543(12) Uani 1 1 d .
H23A H 0.8752 0.4153 0.5221 0.065 Uiso 1 1 calc R
C3 C 0.8386(4) -0.0417(4) 0.4889(3) 0.0545(12) Uani 1 1 d .
H19A H 0.8956 -0.0739 0.4777 0.065 Uiso 1 1 calc R
H19B H 0.8404 -0.0739 0.5421 0.065 Uiso 1 1 calc R
C37 C 0.3089(4) -0.0448(4) 0.3809(3) 0.0618(13) Uani 1 1 d .
H37A H 0.2982 0.0292 0.4043 0.074 Uiso 1 1 calc R
H37B H 0.3064 -0.1068 0.4190 0.074 Uiso 1 1 calc R
C28 C 0.2254(4) -0.0635(4) 0.2947(4) 0.0656(14) Uani 1 1 d .
H10A H 0.2327 -0.1405 0.2737 0.079 Uiso 1 1 calc R
H10B H 0.1597 -0.0602 0.3002 0.079 Uiso 1 1 calc R
C8 C 0.7931(3) 0.2857(4) 0.4471(3) 0.0491(11) Uani 1 1 d .
H2A H 0.7473 0.3346 0.4072 0.059 Uiso 1 1 calc R
C5 C 0.9286(3) 0.1408(4) 0.5642(3) 0.0558(12) Uani 1 1 d .
H21A H 0.9747 0.0925 0.6043 0.067 Uiso 1 1 calc R
C27 C 0.2297(4) 0.0287(5) 0.2322(3) 0.0670(14) Uani 1 1 d .
H4A H 0.2148 0.1048 0.2502 0.080 Uiso 1 1 calc R
H4B H 0.1781 0.0120 0.1770 0.080 Uiso 1 1 calc R
O4 O 0.9652(2) -0.0751(3) 0.1514(2) 0.0597(9) Uani 1 1 d .
N3 N 0.6724(3) -0.1364(3) 0.0317(2) 0.0535(10) Uani 1 1 d .
O1 O 0.5226(3) -0.1408(2) 0.2606(2) 0.0575(9) Uani 1 1 d .
O2 O 0.6701(3) -0.2388(3) 0.0511(2) 0.0694(10) Uani 1 1 d .
O3 O 0.7087(3) -0.1035(3) -0.0200(2) 0.0700(10) Uani 1 1 d .
O5 O 0.5741(2) 0.1876(2) 0.40885(18) 0.0512(8) Uani 1 1 d .
C17 C 0.5928(3) 0.1209(3) 0.3605(3) 0.0405(9) Uani 1 1 d .
C16 C 0.9681(4) -0.1859(5) 0.1155(4) 0.0734(15) Uani 1 1 d .
H10C H 1.0085 -0.1813 0.0812 0.110 Uiso 1 1 calc R
H10D H 0.9003 -0.2097 0.0811 0.110 Uiso 1 1 calc R
H10E H 0.9975 -0.2421 0.1599 0.110 Uiso 1 1 calc R
H25 H 0.416(3) 0.119(3) 0.341(2) 0.037(10) Uiso 1 1 d .

loop_
_atom_site_aniso_label
_atom_site_aniso_U_11
_atom_site_aniso_U_22
_atom_site_aniso_U_33
_atom_site_aniso_U_23
_atom_site_aniso_U_13
_atom_site_aniso_U_12
C18 0.041(2) 0.042(2) 0.044(2) -0.0038(18) 0.0268(19) -0.0042(17)
C20 0.047(2) 0.034(2) 0.043(2) -0.0029(17) 0.0178(19) -0.0008(17)
C9 0.049(2) 0.040(2) 0.045(2) -0.0024(18) 0.024(2) 0.0029(17)
C25 0.047(2) 0.035(2) 0.048(2) -0.0065(19) 0.025(2) -0.0024(17)
C1 0.051(2) 0.0335(19) 0.040(2) 0.0013(17) 0.0189(19) 0.0084(18)
N1 0.054(2) 0.0327(17) 0.0451(19) 0.0031(15) 0.0261(17) 0.0030(14)
C19 0.048(2) 0.034(2) 0.038(2) -0.0073(17) 0.0139(19) -0.0038(17)
C11 0.055(2) 0.037(2) 0.051(3) 0.0026(19) 0.026(2) 0.0050(18)
C2 0.062(3) 0.036(2) 0.050(2) 0.0083(18) 0.032(2) 0.0051(19)
C22 0.051(2) 0.049(2) 0.042(2) 0.0020(19) 0.019(2) -0.0067(19)
C12 0.059(3) 0.043(2) 0.046(2) -0.0017(19) 0.023(2) 0.0082(19)
N2 0.050(2) 0.0334(17) 0.047(2) -0.0051(15) 0.0238(17) -0.0026(14)
C24 0.058(3) 0.038(2) 0.040(2) -0.0056(18) 0.019(2) 0.0033(18)
C10 0.048(2) 0.040(2) 0.042(2) -0.0012(18) 0.020(2) 0.0005(17)
C4 0.049(2) 0.048(2) 0.048(2) 0.003(2) 0.023(2) 0.0029(19)
C13 0.053(3) 0.052(3) 0.049(3) -0.003(2) 0.026(2) 0.0027(19)
C14 0.063(3) 0.049(3) 0.054(3) 0.002(2) 0.031(2) -0.010(2)
C23 0.064(3) 0.038(2) 0.040(2) -0.0004(18) 0.018(2) -0.0010(19)
C15 0.067(3) 0.037(2) 0.053(3) -0.0019(19) 0.033(2) -0.0049(19)
C21 0.049(2) 0.042(2) 0.043(2) -0.0050(19) 0.016(2) 0.0006(18)
C30 0.052(3) 0.054(3) 0.055(3) 0.007(2) 0.029(2) 0.003(2)
C6 0.053(3) 0.068(3) 0.053(3) -0.016(2) 0.020(2) -0.004(2)
C26 0.065(3) 0.062(3) 0.052(3) 0.005(2) 0.021(3) -0.003(2)
C7 0.063(3) 0.046(2) 0.061(3) -0.013(2) 0.032(3) -0.008(2)
C3 0.067(3) 0.047(2) 0.050(3) 0.008(2) 0.023(2) 0.011(2)
C37 0.068(3) 0.054(3) 0.075(3) 0.007(2) 0.041(3) 0.004(2)
C28 0.054(3) 0.055(3) 0.095(4) 0.001(3) 0.035(3) -0.008(2)
C8 0.054(3) 0.042(2) 0.051(2) -0.0026(19) 0.020(2) 0.002(2)
C5 0.052(3) 0.066(3) 0.049(3) -0.003(2) 0.020(2) 0.009(2)
C27 0.048(3) 0.079(3) 0.072(3) 0.008(3) 0.020(3) -0.003(2)
O4 0.068(2) 0.066(2) 0.060(2) -0.0010(16) 0.0412(18) 0.0038(15)
N3 0.061(2) 0.051(2) 0.049(2) -0.0054(18) 0.021(2) 0.0048(18)
O1 0.084(2) 0.0321(15) 0.074(2) -0.0034(14) 0.0494(19) -0.0053(14)
O2 0.102(3) 0.0463(19) 0.074(2) -0.0061(17) 0.049(2) 0.0109(17)
O3 0.085(2) 0.079(2) 0.065(2) 0.0012(19) 0.050(2) 0.0104(19)
O5 0.0576(18) 0.0467(17) 0.0504(18) -0.0131(14) 0.0214(15) 0.0008(14)
C17 0.041(2) 0.036(2) 0.046(2) 0.0005(18) 0.0173(19) 0.0016(17)
C16 0.087(4) 0.066(3) 0.090(4) -0.003(3) 0.060(3) 0.012(3)

loop_
_atom_type_symbol
_atom_type_description
_atom_type_scat_dispersion_real
_atom_type_scat_dispersion_imag
_atom_type_scat_source
C C 0.0033 0.0016 'International Tables Vol C Tables 4.2.6.8 and 6.1.1.4'
H H 0.0000 0.0000 'International Tables Vol C Tables 4.2.6.8 and 6.1.1.4'
N N 0.0061 0.0033 'International Tables Vol C Tables 4.2.6.8 and 6.1.1.4'
O O 0.0106 0.0060 'International Tables Vol C Tables 4.2.6.8 and 6.1.1.4'

loop_
_geom_angle_atom_site_label_1
_geom_angle_atom_site_label_2
_geom_angle_atom_site_label_3
_geom_angle
O1 C18 N2 118.6(3)
O1 C18 C19 122.2(4)
N2 C18 C19 118.0(3)
C21 C20 C19 118.6(4)
C8 C9 C4 119.5(4)
C8 C9 C1 120.4(4)
C4 C9 C1 120.0(4)
N2 C25 C26 111.5(4)
N2 C25 C30 112.1(3)
C26 C25 C30 111.8(4)
N1 C1 C9 112.5(3)
N1 C1 C17 110.1(3)
C9 C1 C17 113.1(3)
C10 N1 C1 118.0(3)
C10 N1 C2 116.1(3)
C1 N1 C2 109.1(3)
C20 C19 C24 119.2(4)
C20 C19 C18 116.6(3)
C24 C19 C18 124.2(4)
C10 C11 C12 121.2(4)
N1 C2 C3 110.2(3)
C23 C22 C21 118.2(4)
C13 C12 C11 120.0(4)
C17 N2 C18 124.1(3)
C17 N2 C25 117.1(3)
C18 N2 C25 117.5(3)
C23 C24 C19 120.3(4)
C15 C10 C11 118.2(4)
C15 C10 N1 122.5(4)
C11 C10 N1 119.2(4)
C5 C4 C9 118.5(4)
C5 C4 C3 120.4(4)
C9 C4 C3 121.1(4)
O4 C13 C12 124.6(4)
O4 C13 C14 116.7(4)
C12 C13 C14 118.6(4)
C15 C14 C13 121.5(4)
C22 C23 C24 120.5(4)
C14 C15 C10 120.4(4)
C20 C21 C22 123.1(4)
C20 C21 N3 118.3(4)
C22 C21 N3 118.6(4)
C37 C30 C25 111.4(4)
C5 C6 C7 120.4(4)
C25 C26 C27 111.4(4)
C8 C7 C6 118.6(4)
C2 C3 C4 112.2(3)
C30 C37 C28 110.7(4)
C27 C28 C37 111.1(4)
C7 C8 C9 121.7(4)
C6 C5 C4 121.2(4)
C28 C27 C26 111.8(4)
C13 O4 C16 117.4(4)
O2 N3 O3 123.1(4)
O2 N3 C21 118.4(4)
O3 N3 C21 118.5(4)
O5 C17 N2 122.5(4)
O5 C17 C1 121.1(3)
N2 C17 C1 116.4(3)

loop_
_geom_bond_atom_site_label_1
_geom_bond_atom_site_label_2
_geom_bond_distance
C18 O1 1.221(4)
C18 N2 1.462(5)
C18 C19 1.478(6)
C20 C21 1.374(6)
C20 C19 1.396(6)
C9 C8 1.390(6)
C9 C4 1.399(6)
C9 C1 1.522(6)
C25 N2 1.491(5)
C25 C26 1.513(6)
C25 C30 1.524(6)
C1 N1 1.458(5)
C1 C17 1.541(6)
N1 C10 1.427(5)
N1 C2 1.486(5)
C19 C24 1.397(5)
C11 C10 1.395(5)
C11 C12 1.396(6)
C2 C3 1.519(6)
C22 C23 1.374(6)
C22 C21 1.382(6)
C12 C13 1.376(6)
N2 C17 1.381(5)
C24 C23 1.395(6)
C10 C15 1.383(6)
C4 C5 1.390(6)
C4 C3 1.523(6)
C13 O4 1.372(5)
C13 C14 1.389(6)
C14 C15 1.380(6)
C21 N3 1.476(5)
C30 C37 1.514(6)
C6 C5 1.377(7)
C6 C7 1.391(6)
C26 C27 1.523(7)
C7 C8 1.377(6)
C37 C28 1.518(7)
C28 C27 1.515(7)
O4 C16 1.413(6)
N3 O2 1.220(5)
N3 O3 1.233(5)
O5 C17 1.220(5)
